data_2236192
loop_
_publ_author_name
'Reshma, P. R.'
'Sithambaresan, M.'
'Kurup, M. R. Prathapachandra'

_publ_section_title
;
 <i>N</i>'-[(<i>E</i>)-4-Benzyloxy-2-hydroxybenzylidene]benzohydrazide
;
_journal_coeditor_code FJ2591
_journal_issue 9
_journal_name_full 'Acta Crystallographica Section E'
_journal_page_first o2785
_journal_paper_doi 10.1107/S1600536812036306
_journal_volume 68
_journal_year 2012
_chemical_formula_iupac 'C21 H18 N2 O3'
_chemical_formula_moiety 'C21 H18 N2 O3'
_chemical_formula_sum 'C21 H18 N2 O3'
_chemical_formula_weight 346.37
_chemical_name_systematic
;
<i>N</i>'-[(<i>E</i>)-4-Benzyloxy-2-hydroxybenzylidene]benzohydrazide
;
_space_group_IT_number 4
_symmetry_cell_setting monoclinic
_symmetry_space_group_name_Hall 'P 2yb'
_symmetry_space_group_name_H-M 'P 1 21 1'
_atom_sites_solution_hydrogens geom
_atom_sites_solution_primary direct
_atom_sites_solution_secondary difmap
_audit_creation_method SHELXL-97
_cell_angle_alpha 90.00
_cell_angle_beta 95.813(2)
_cell_angle_gamma 90.00
_cell_formula_units_Z 2
_cell_length_a 10.8053(6)
_cell_length_b 4.8952(2)
_cell_length_c 16.3601(10)
_cell_measurement_reflns_used 5951
_cell_measurement_temperature 296(2)
_cell_measurement_theta_max 28.1150
_cell_measurement_theta_min 2.3740
_cell_volume 860.90(8)
_computing_cell_refinement 'APEX2 and SAINT (Bruker, 2004)'
_computing_data_collection 'APEX2 (Bruker, 2004)'
_computing_data_reduction 'SAINT and XPREP (Bruker, 2004)'
_computing_molecular_graphics 'ORTEP-3 (Farrugia, 2012) and DIAMOND (Brandenburg, 2010)'
_computing_publication_material 'SHELXL97 (Sheldrick, 2008) and publCIF (Westrip, 2010)'
_computing_structure_refinement 'SHELXL97 (Sheldrick, 2008)'
_computing_structure_solution 'SHELXS97 (Sheldrick, 2008)'
_diffrn_ambient_temperature 296(2)
_diffrn_detector_area_resol_mean 8.33
_diffrn_measured_fraction_theta_full 0.996
_diffrn_measured_fraction_theta_max 0.996
_diffrn_measurement_device_type 'Bruker Kappa APEXII CCD'
_diffrn_measurement_method '\w and \f scan'
_diffrn_radiation_monochromator graphite
_diffrn_radiation_source 'fine-focus sealed tube'
_diffrn_radiation_type MoK\a
_diffrn_radiation_wavelength 0.71073
_diffrn_reflns_av_R_equivalents 0.0242
_diffrn_reflns_av_sigmaI/netI 0.0152
_diffrn_reflns_limit_h_max 12
_diffrn_reflns_limit_h_min -12
_diffrn_reflns_limit_k_max 5
_diffrn_reflns_limit_k_min -5
_diffrn_reflns_limit_l_max 19
_diffrn_reflns_limit_l_min -19
_diffrn_reflns_number 9033
_diffrn_reflns_theta_full 24.99
_diffrn_reflns_theta_max 24.99
_diffrn_reflns_theta_min 2.98
_diffrn_standards_number 0
_exptl_absorpt_coefficient_mu 0.090
_exptl_absorpt_correction_T_max 0.9777
_exptl_absorpt_correction_T_min 0.9690
_exptl_absorpt_correction_type multi-scan
_exptl_absorpt_process_details '(SADABS; Bruker, 2004)'
_exptl_crystal_colour colorless
_exptl_crystal_density_diffrn 1.336
_exptl_crystal_density_method 'not measured'
_exptl_crystal_description block
_exptl_crystal_F_000 364
_exptl_crystal_size_max 0.35
_exptl_crystal_size_mid 0.30
_exptl_crystal_size_min 0.25
_refine_diff_density_max 0.119
_refine_diff_density_min -0.143
_refine_ls_extinction_method none
_refine_ls_goodness_of_fit_ref 1.120
_refine_ls_hydrogen_treatment mixed
_refine_ls_matrix_type full
_refine_ls_number_parameters 243
_refine_ls_number_reflns 1705
_refine_ls_number_restraints 3
_refine_ls_restrained_S_all 1.118
_refine_ls_R_factor_all 0.0327
_refine_ls_R_factor_gt 0.0292
_refine_ls_shift/su_max 0.005
_refine_ls_shift/su_mean 0.001
_refine_ls_structure_factor_coef Fsqd
_refine_ls_weighting_details 'calc w=1/[\s^2^(Fo^2^)+(0.0492P)^2^+0.0573P] where P=(Fo^2^+2Fc^2^)/3'
_refine_ls_weighting_scheme calc
_refine_ls_wR_factor_gt 0.0777
_refine_ls_wR_factor_ref 0.0820
_reflns_number_gt 1593
_reflns_number_total 1705
_reflns_threshold_expression I>2sigma(I)
_cod_data_source_file fj2591.cif
_cod_data_source_block I
_cod_original_sg_symbol_H-M 'P 21'
_cod_database_code 2236192
_cod_database_fobs_code 2236192

loop_
_symmetry_equiv_pos_as_xyz
'x, y, z'
'-x, y+1/2, -z'

loop_
_atom_site_type_symbol
_atom_site_label
_atom_site_fract_x
_atom_site_fract_y
_atom_site_fract_z
_atom_site_U_iso_or_equiv
_atom_site_adp_type
_atom_site_calc_flag
_atom_site_refinement_flags
_atom_site_occupancy
_atom_site_symmetry_multiplicity
O O1 0.08187(12) 0.6299(3) 1.18699(7) 0.0525(4) Uani d . 1 1
O O2 0.19313(15) 0.4504(4) 0.91841(8) 0.0610(4) Uani d D 1 1
O O3 0.43474(14) 0.3828(3) 0.76116(9) 0.0575(4) Uani d . 1 1
N N1 0.37436(15) 0.7368(4) 0.87075(9) 0.0471(4) Uani d . 1 1
N N2 0.44743(17) 0.8127(3) 0.81016(10) 0.0458(4) Uani d D 1 1
C C1 -0.1620(2) 0.5457(6) 1.27899(13) 0.0681(7) Uani d . 1 1
H H1 -0.1984 0.6716 1.2413 0.082 Uiso calc R 1 1
C C2 -0.2072(2) 0.5169(8) 1.35467(15) 0.0812(9) Uani d . 1 1
H H2A -0.2737 0.6235 1.3677 0.097 Uiso calc R 1 1
C C3 -0.1550(3) 0.3347(7) 1.40967(15) 0.0779(8) Uani d . 1 1
H H3 -0.1853 0.3174 1.4607 0.093 Uiso calc R 1 1
C C4 -0.0583(3) 0.1761(8) 1.39081(16) 0.0890(9) Uani d . 1 1
H H4 -0.0228 0.0501 1.4288 0.107 Uiso calc R 1 1
C C5 -0.0126(2) 0.2025(7) 1.31467(15) 0.0750(7) Uani d . 1 1
H H5 0.0528 0.0928 1.3015 0.090 Uiso calc R 1 1
C C6 -0.06386(17) 0.3899(5) 1.25910(11) 0.0500(5) Uani d . 1 1
C C7 -0.01383(18) 0.4243(5) 1.17735(11) 0.0531(5) Uani d . 1 1
H H7A 0.0203 0.2531 1.1600 0.064 Uiso calc R 1 1
H H7B -0.0798 0.4808 1.1361 0.064 Uiso calc R 1 1
C C8 0.14629(15) 0.6828(4) 1.12181(10) 0.0424(4) Uani d . 1 1
C C9 0.13243(17) 0.5416(4) 1.04847(11) 0.0464(5) Uani d . 1 1
H H9 0.0725 0.4054 1.0401 0.056 Uiso calc R 1 1
C C10 0.20779(17) 0.6026(4) 0.98724(10) 0.0431(4) Uani d . 1 1
C C11 0.29517(17) 0.8163(4) 0.99739(10) 0.0421(4) Uani d . 1 1
C C12 0.30438(17) 0.9593(5) 1.07174(11) 0.0501(5) Uani d . 1 1
H H12 0.3604 1.1034 1.0794 0.060 Uiso calc R 1 1
C C13 0.23345(17) 0.8937(5) 1.13355(11) 0.0493(5) Uani d . 1 1
H H13 0.2431 0.9886 1.1830 0.059 Uiso calc R 1 1
C C14 0.37200(17) 0.8897(5) 0.93334(11) 0.0470(4) Uani d . 1 1
H H14 0.4195 1.0484 0.9380 0.056 Uiso calc R 1 1
C C15 0.47098(17) 0.6182(4) 0.75527(11) 0.0427(4) Uani d . 1 1
C C16 0.54733(16) 0.7030(4) 0.68911(11) 0.0433(4) Uani d . 1 1
C C17 0.5333(2) 0.5618(5) 0.61561(12) 0.0565(6) Uani d . 1 1
H H17 0.4738 0.4244 0.6077 0.068 Uiso calc R 1 1
C C18 0.6065(2) 0.6223(6) 0.55402(13) 0.0671(6) Uani d . 1 1
H H18 0.5957 0.5273 0.5046 0.080 Uiso calc R 1 1
C C19 0.6950(2) 0.8216(6) 0.56521(14) 0.0673(7) Uani d . 1 1
H H19 0.7449 0.8610 0.5236 0.081 Uiso calc R 1 1
C C20 0.7105(2) 0.9643(6) 0.63802(14) 0.0655(6) Uani d . 1 1
H H20 0.7709 1.0998 0.6455 0.079 Uiso calc R 1 1
C C21 0.63653(18) 0.9069(5) 0.70001(13) 0.0532(5) Uani d . 1 1
H H21 0.6466 1.0048 0.7489 0.064 Uiso calc R 1 1
H H2' 0.4593(19) 0.9831(9) 0.8048(13) 0.047(6) Uiso d D 1 1
H H2'' 0.249(2) 0.514(7) 0.8883(16) 0.100(10) Uiso d D 1 1

loop_
_atom_site_aniso_label
_atom_site_aniso_U_11
_atom_site_aniso_U_22
_atom_site_aniso_U_33
_atom_site_aniso_U_12
_atom_site_aniso_U_13
_atom_site_aniso_U_23
O1 0.0541(7) 0.0627(10) 0.0425(6) -0.0105(7) 0.0144(5) -0.0043(7)
O2 0.0859(10) 0.0528(10) 0.0474(7) -0.0177(8) 0.0207(7) -0.0110(7)
O3 0.0747(9) 0.0345(8) 0.0668(9) -0.0058(7) 0.0238(7) 0.0026(7)
N1 0.0560(9) 0.0423(10) 0.0454(8) 0.0030(8) 0.0161(7) 0.0061(8)
N2 0.0602(9) 0.0320(9) 0.0478(8) 0.0002(7) 0.0184(7) 0.0059(7)
C1 0.0652(12) 0.0807(18) 0.0605(12) 0.0120(13) 0.0162(10) 0.0076(13)
C2 0.0728(15) 0.103(2) 0.0724(15) 0.0086(16) 0.0311(12) -0.0023(17)
C3 0.0884(17) 0.090(2) 0.0604(13) -0.0181(17) 0.0300(12) 0.0016(15)
C4 0.106(2) 0.094(2) 0.0688(15) 0.0056(19) 0.0186(14) 0.0313(17)
C5 0.0768(15) 0.0803(19) 0.0712(14) 0.0118(14) 0.0235(12) 0.0150(14)
C6 0.0466(10) 0.0556(12) 0.0488(9) -0.0096(10) 0.0094(8) -0.0032(10)
C7 0.0530(10) 0.0581(14) 0.0497(10) -0.0071(11) 0.0115(8) -0.0053(10)
C8 0.0418(9) 0.0464(12) 0.0396(9) 0.0028(8) 0.0060(7) 0.0006(9)
C9 0.0505(10) 0.0439(11) 0.0454(10) -0.0058(9) 0.0078(8) 0.0003(9)
C10 0.0536(10) 0.0382(10) 0.0377(8) 0.0020(9) 0.0059(7) 0.0002(8)
C11 0.0447(9) 0.0407(11) 0.0414(9) 0.0028(8) 0.0061(7) 0.0016(8)
C12 0.0504(10) 0.0492(13) 0.0508(10) -0.0105(10) 0.0055(8) -0.0052(9)
C13 0.0542(10) 0.0547(12) 0.0391(9) -0.0051(10) 0.0055(7) -0.0061(10)
C14 0.0487(9) 0.0425(11) 0.0507(10) -0.0011(9) 0.0091(8) 0.0022(10)
C15 0.0482(10) 0.0349(10) 0.0460(9) 0.0024(9) 0.0089(7) 0.0057(9)
C16 0.0482(10) 0.0364(10) 0.0465(9) 0.0053(8) 0.0097(8) 0.0052(8)
C17 0.0673(12) 0.0523(14) 0.0515(11) -0.0063(11) 0.0139(9) -0.0026(10)
C18 0.0844(15) 0.0710(17) 0.0487(11) -0.0028(15) 0.0210(10) -0.0012(12)
C19 0.0731(14) 0.0721(17) 0.0613(13) 0.0023(13) 0.0296(11) 0.0135(13)
C20 0.0601(12) 0.0620(16) 0.0779(15) -0.0129(12) 0.0245(10) 0.0058(13)
C21 0.0565(10) 0.0488(12) 0.0558(10) -0.0040(10) 0.0131(8) 0.0003(10)

loop_
_atom_type_symbol
_atom_type_description
_atom_type_scat_dispersion_real
_atom_type_scat_dispersion_imag
_atom_type_scat_source
C C 0.0033 0.0016 'International Tables Vol C Tables 4.2.6.8 and 6.1.1.4'
H H 0.0000 0.0000 'International Tables Vol C Tables 4.2.6.8 and 6.1.1.4'
N N 0.0061 0.0033 'International Tables Vol C Tables 4.2.6.8 and 6.1.1.4'
O O 0.0106 0.0060 'International Tables Vol C Tables 4.2.6.8 and 6.1.1.4'

loop_
_geom_angle_atom_site_label_1
_geom_angle_atom_site_label_2
_geom_angle_atom_site_label_3
_geom_angle
C8 O1 C7 117.87(14)
C10 O2 H2'' 104(2)
C14 N1 N2 118.70(17)
C15 N2 N1 116.64(16)
C15 N2 H2' 125.7(15)
N1 N2 H2' 116.2(15)
C6 C1 C2 120.5(2)
C6 C1 H1 119.8
C2 C1 H1 119.8
C3 C2 C1 120.2(3)
C3 C2 H2A 119.9
C1 C2 H2A 119.9
C2 C3 C4 120.3(2)
C2 C3 H3 119.9
C4 C3 H3 119.9
C3 C4 C5 120.0(3)
C3 C4 H4 120.0
C5 C4 H4 120.0
C6 C5 C4 120.0(3)
C6 C5 H5 120.0
C4 C5 H5 120.0
C5 C6 C1 119.1(2)
C5 C6 C7 120.6(2)
C1 C6 C7 120.4(2)
O1 C7 C6 107.46(16)
O1 C7 H7A 110.2
C6 C7 H7A 110.2
O1 C7 H7B 110.2
C6 C7 H7B 110.2
H7A C7 H7B 108.5
O1 C8 C9 124.68(17)
O1 C8 C13 115.18(16)
C9 C8 C13 120.13(16)
C8 C9 C10 120.04(18)
C8 C9 H9 120.0
C10 C9 H9 120.0
O2 C10 C9 117.22(18)
O2 C10 C11 122.05(16)
C9 C10 C11 120.73(17)
C12 C11 C10 117.55(16)
C12 C11 C14 120.68(18)
C10 C11 C14 121.77(17)
C13 C12 C11 121.99(19)
C13 C12 H12 119.0
C11 C12 H12 119.0
C12 C13 C8 119.49(17)
C12 C13 H13 120.3
C8 C13 H13 120.3
N1 C14 C11 119.8(2)
N1 C14 H14 120.1
C11 C14 H14 120.1
O3 C15 N2 121.87(17)
O3 C15 C16 121.75(18)
N2 C15 C16 116.34(18)
C17 C16 C21 119.04(17)
C17 C16 C15 118.32(18)
C21 C16 C15 122.54(18)
C18 C17 C16 120.6(2)
C18 C17 H17 119.7
C16 C17 H17 119.7
C19 C18 C17 120.2(2)
C19 C18 H18 119.9
C17 C18 H18 119.9
C18 C19 C20 120.06(19)
C18 C19 H19 120.0
C20 C19 H19 120.0
C19 C20 C21 120.2(2)
C19 C20 H20 119.9
C21 C20 H20 119.9
C20 C21 C16 119.9(2)
C20 C21 H21 120.1
C16 C21 H21 120.1

loop_
_geom_bond_atom_site_label_1
_geom_bond_atom_site_label_2
_geom_bond_distance
O1 C8 1.356(2)
O1 C7 1.440(3)
O2 C10 1.346(2)
O2 H2'' 0.871(18)
O3 C15 1.224(3)
N1 C14 1.271(2)
N1 N2 1.379(2)
N2 C15 1.350(3)
N2 H2' 0.8500(11)
C1 C6 1.372(3)
C1 C2 1.383(3)
C1 H1 0.9300
C2 C3 1.349(4)
C2 H2A 0.9300
C3 C4 1.363(4)
C3 H3 0.9300
C4 C5 1.392(3)
C4 H4 0.9300
C5 C6 1.369(4)
C5 H5 0.9300
C6 C7 1.502(2)
C7 H7A 0.9700
C7 H7B 0.9700
C8 C9 1.380(3)
C8 C13 1.397(3)
C9 C10 1.386(3)
C9 H9 0.9300
C10 C11 1.407(3)
C11 C12 1.398(3)
C11 C14 1.447(2)
C12 C13 1.367(3)
C12 H12 0.9300
C13 H13 0.9300
C14 H14 0.9300
C15 C16 1.485(2)
C16 C17 1.382(3)
C16 C21 1.386(3)
C17 C18 1.375(3)
C17 H17 0.9300
C18 C19 1.365(4)
C18 H18 0.9300
C19 C20 1.376(3)
C19 H19 0.9300
C20 C21 1.382(3)
C20 H20 0.9300
C21 H21 0.9300

loop_
_geom_hbond_atom_site_label_D
_geom_hbond_atom_site_label_H
_geom_hbond_atom_site_label_A
_geom_hbond_site_symmetry_A
_geom_hbond_distance_DH
_geom_hbond_distance_HA
_geom_hbond_distance_DA
_geom_hbond_angle_DHA
N2 H2' O3 1_565 0.8500(11) 2.090(8) 2.903(2) 160(2)
O2 H2'' N1 . 0.871(18) 1.79(2) 2.592(2) 152(3)

loop_
_geom_torsion_atom_site_label_1
_geom_torsion_atom_site_label_2
_geom_torsion_atom_site_label_3
_geom_torsion_atom_site_label_4
_geom_torsion
C14 N1 N2 C15 164.71(18)
C6 C1 C2 C3 -0.1(4)
C1 C2 C3 C4 -0.6(5)
C2 C3 C4 C5 0.3(5)
C3 C4 C5 C6 0.7(5)
C4 C5 C6 C1 -1.4(4)
C4 C5 C6 C7 178.8(3)
C2 C1 C6 C5 1.0(4)
C2 C1 C6 C7 -179.1(3)
C8 O1 C7 C6 175.83(17)
C5 C6 C7 O1 -90.4(3)
C1 C6 C7 O1 89.8(2)
C7 O1 C8 C9 -4.4(3)
C7 O1 C8 C13 176.89(17)
O1 C8 C9 C10 -176.51(17)
C13 C8 C9 C10 2.1(3)
C8 C9 C10 O2 177.42(18)
C8 C9 C10 C11 -2.9(3)
O2 C10 C11 C12 -179.1(2)
C9 C10 C11 C12 1.2(3)
O2 C10 C11 C14 1.8(3)
C9 C10 C11 C14 -177.93(18)
C10 C11 C12 C13 1.2(3)
C14 C11 C12 C13 -179.66(19)
C11 C12 C13 C8 -1.9(3)
O1 C8 C13 C12 178.99(18)
C9 C8 C13 C12 0.2(3)
N2 N1 C14 C11 179.39(16)
C12 C11 C14 N1 170.89(18)
C10 C11 C14 N1 -10.0(3)
N1 N2 C15 O3 -3.6(3)
N1 N2 C15 C16 178.67(15)
O3 C15 C16 C17 28.2(3)
N2 C15 C16 C17 -154.05(19)
O3 C15 C16 C21 -148.1(2)
N2 C15 C16 C21 29.7(3)
C21 C16 C17 C18 -0.1(3)
C15 C16 C17 C18 -176.5(2)
C16 C17 C18 C19 0.7(4)
C17 C18 C19 C20 -0.6(4)
C18 C19 C20 C21 -0.1(4)
C19 C20 C21 C16 0.6(4)
C17 C16 C21 C20 -0.5(3)
C15 C16 C21 C20 175.6(2)

loop_
_cod_related_entry_id
_cod_related_entry_database
_cod_related_entry_code
1 ChemSpider 30658054
